data_1512100
loop_
_publ_author_name
'Lin, Chi-Hui'
'Yang, Ding-Yah'

_publ_section_title
;
 Synthesis of coumarin/pyrrole-fused heterocycles and their photochemical
 and redox-switching properties.
;
_journal_issue 11
_journal_name_full 'Organic letters'
_journal_page_first 2802
_journal_page_last 2805
_journal_paper_doi 10.1021/ol401138q
_journal_volume 15
_journal_year 2013
_chemical_formula_sum 'C27 H24 N2 O4'
_chemical_formula_weight 440.48
_space_group_IT_number 15
_symmetry_cell_setting monoclinic
_symmetry_Int_Tables_number 15
_symmetry_space_group_name_Hall '-C 2yc'
_symmetry_space_group_name_H-M 'C 1 2/c 1'
_atom_sites_solution_hydrogens geom
_atom_sites_solution_primary direct
_atom_sites_solution_secondary difmap
_audit_creation_method SHELXL-97
_cell_angle_alpha 90.00
_cell_angle_beta 109.5620(10)
_cell_angle_gamma 90.00
_cell_formula_units_Z 8
_cell_length_a 20.3706(13)
_cell_length_b 12.1324(8)
_cell_length_c 19.1982(13)
_cell_measurement_reflns_used 3451
_cell_measurement_temperature 297(2)
_cell_measurement_theta_max 23.915
_cell_measurement_theta_min 2.251
_cell_volume 4470.9(5)
_computing_cell_refinement 'Bruker SMART'
_computing_data_collection 'Bruker SMART'
_computing_data_reduction 'Bruker SHELXTL'
_computing_molecular_graphics 'Bruker SHELXTL'
_computing_publication_material 'Bruker SHELXTL'
_computing_structure_refinement 'SHELXL-97 (Sheldrick, 2008)'
_computing_structure_solution 'SHELXS-97 (Sheldrick, 2008)'
_diffrn_ambient_temperature 297(2)
_diffrn_measured_fraction_theta_full 0.997
_diffrn_measured_fraction_theta_max 0.997
_diffrn_measurement_device_type 'CCD area detector'
_diffrn_measurement_method 'phi and omega scans'
_diffrn_radiation_monochromator graphite
_diffrn_radiation_probe x-ray
_diffrn_radiation_type MoK\a
_diffrn_radiation_wavelength 0.71073
_diffrn_reflns_av_R_equivalents 0.0377
_diffrn_reflns_av_sigmaI/netI 0.0370
_diffrn_reflns_limit_h_max 13
_diffrn_reflns_limit_h_min -25
_diffrn_reflns_limit_k_max 14
_diffrn_reflns_limit_k_min -14
_diffrn_reflns_limit_l_max 23
_diffrn_reflns_limit_l_min -22
_diffrn_reflns_number 12418
_diffrn_reflns_theta_full 26.02
_diffrn_reflns_theta_max 26.02
_diffrn_reflns_theta_min 1.99
_diffrn_source 'fine-focus sealed tube'
_exptl_absorpt_coefficient_mu 0.089
_exptl_absorpt_correction_T_max 1.000000
_exptl_absorpt_correction_T_min 0.856840
_exptl_absorpt_correction_type empirical
_exptl_crystal_colour colorless
_exptl_crystal_density_diffrn 1.309
_exptl_crystal_density_method 'not measured'
_exptl_crystal_description parallelepiped
_exptl_crystal_F_000 1856
_exptl_crystal_size_max 0.48
_exptl_crystal_size_mid 0.35
_exptl_crystal_size_min 0.16
_refine_diff_density_max 0.170
_refine_diff_density_min -0.130
_refine_diff_density_rms 0.031
_refine_ls_extinction_method none
_refine_ls_goodness_of_fit_ref 0.990
_refine_ls_hydrogen_treatment mixed
_refine_ls_matrix_type full
_refine_ls_number_parameters 326
_refine_ls_number_reflns 4384
_refine_ls_number_restraints 0
_refine_ls_restrained_S_all 0.990
_refine_ls_R_factor_all 0.0825
_refine_ls_R_factor_gt 0.0404
_refine_ls_shift/su_max 0.019
_refine_ls_shift/su_mean 0.001
_refine_ls_structure_factor_coef Fsqd
_refine_ls_weighting_details 'calc w=1/[\s^2^(Fo^2^)+(0.0576P)^2^+0.7630P] where P=(Fo^2^+2Fc^2^)/3'
_refine_ls_weighting_scheme calc
_refine_ls_wR_factor_gt 0.0997
_refine_ls_wR_factor_ref 0.1237
_reflns_number_gt 2532
_reflns_number_total 4384
_reflns_threshold_expression >2sigma(I)
_cod_data_source_file ol401138q_si_004.cif
_cod_data_source_block ch157m
_cod_original_sg_symbol_H-M 'C 2/c'
_cod_database_code 1512100

loop_
_symmetry_equiv_pos_as_xyz
'x, y, z'
'-x, y, -z+1/2'
'x+1/2, y+1/2, z'
'-x+1/2, y+1/2, -z+1/2'
'-x, -y, -z'
'x, -y, z-1/2'
'-x+1/2, -y+1/2, -z'
'x+1/2, -y+1/2, z-1/2'

loop_
_atom_site_label
_atom_site_type_symbol
_atom_site_fract_x
_atom_site_fract_y
_atom_site_fract_z
_atom_site_U_iso_or_equiv
_atom_site_adp_type
_atom_site_occupancy
_atom_site_symmetry_multiplicity
_atom_site_calc_flag
_atom_site_refinement_flags
O1 O 0.10031(7) 0.03067(11) 0.16845(7) 0.0617(4) Uani 1 1 d .
O2 O 0.12658(8) -0.03693(15) 0.28037(7) 0.0851(5) Uani 1 1 d .
O3 O 0.33301(9) -0.22995(14) 0.05410(8) 0.0843(5) Uani 1 1 d .
O4 O 0.23725(9) -0.27232(12) 0.26547(8) 0.0774(4) Uani 1 1 d .
N1 N 0.01922(9) 0.17372(14) -0.07510(9) 0.0646(5) Uani 1 1 d .
N2 N 0.25265(9) -0.15865(14) 0.12448(9) 0.0587(5) Uani 1 1 d .
C1 C 0.10908(10) 0.03474(16) 0.10038(9) 0.0513(5) Uani 1 1 d .
C2 C 0.06328(10) 0.10190(16) 0.04920(10) 0.0548(5) Uani 1 1 d .
H2B H 0.0298 0.1410 0.0621 0.066 Uiso 1 1 calc R
C3 C 0.06663(10) 0.11190(15) -0.02213(10) 0.0531(5) Uani 1 1 d .
C4 C 0.12089(10) 0.05506(16) -0.03692(10) 0.0559(5) Uani 1 1 d .
H4A H 0.1262 0.0626 -0.0830 0.067 Uiso 1 1 calc R
C5 C 0.16588(10) -0.01099(16) 0.01529(10) 0.0549(5) Uani 1 1 d .
H5A H 0.2012 -0.0469 0.0037 0.066 Uiso 1 1 calc R
C6 C 0.16078(9) -0.02680(15) 0.08600(9) 0.0491(4) Uani 1 1 d .
C7 C 0.20523(9) -0.09843(15) 0.14317(10) 0.0508(5) Uani 1 1 d .
C8 C 0.19651(10) -0.09843(16) 0.21196(10) 0.0527(5) Uani 1 1 d .
C9 C 0.14219(11) -0.03524(18) 0.22441(10) 0.0610(5) Uani 1 1 d .
C10 C -0.03289(14) 0.2377(2) -0.05748(15) 0.0725(6) Uani 1 1 d .
H10A H -0.0572(13) 0.194(2) -0.0290(14) 0.102(8) Uiso 1 1 d .
H10B H -0.0681(12) 0.269(2) -0.1024(14) 0.094(8) Uiso 1 1 d .
H10C H -0.0113(12) 0.300(2) -0.0259(13) 0.094(8) Uiso 1 1 d .
C11 C 0.02370(19) 0.1837(3) -0.14887(13) 0.0817(7) Uani 1 1 d .
H11A H 0.0285(13) 0.113(2) -0.1673(15) 0.108(10) Uiso 1 1 d .
H11B H -0.0184(14) 0.215(2) -0.1813(14) 0.097(8) Uiso 1 1 d .
H11C H 0.0661(16) 0.227(2) -0.1473(15) 0.121(11) Uiso 1 1 d .
C12 C 0.31670(10) -0.20942(16) 0.17064(10) 0.0538(5) Uani 1 1 d .
H12A H 0.3054 -0.2729 0.1960 0.065 Uiso 1 1 calc R
C13 C 0.35538(11) -0.24989(16) 0.11942(11) 0.0575(5) Uani 1 1 d .
C14 C 0.42069(11) -0.31309(19) 0.15403(12) 0.0723(6) Uani 1 1 d .
H14A H 0.4402 -0.3336 0.1168 0.108 Uiso 1 1 calc R
H14B H 0.4106 -0.3783 0.1770 0.108 Uiso 1 1 calc R
H14C H 0.4534 -0.2682 0.1907 0.108 Uiso 1 1 calc R
C15 C 0.36326(10) -0.13123(16) 0.22786(10) 0.0549(5) Uani 1 1 d .
C16 C 0.40425(12) -0.17090(19) 0.29642(11) 0.0703(6) Uani 1 1 d .
H16A H 0.4009 -0.2443 0.3088 0.084 Uiso 1 1 calc R
C17 C 0.45031(13) -0.1006(2) 0.34652(13) 0.0847(7) Uani 1 1 d .
H17A H 0.4783 -0.1276 0.3921 0.102 Uiso 1 1 calc R
C18 C 0.45490(13) 0.0069(3) 0.32965(15) 0.0903(8) Uani 1 1 d .
H18A H 0.4864 0.0531 0.3633 0.108 Uiso 1 1 calc R
C19 C 0.41307(14) 0.0477(2) 0.26278(15) 0.0851(7) Uani 1 1 d .
H19A H 0.4154 0.1220 0.2518 0.102 Uiso 1 1 calc R
C20 C 0.36795(12) -0.02083(18) 0.21219(12) 0.0673(6) Uani 1 1 d .
H20A H 0.3402 0.0073 0.1668 0.081 Uiso 1 1 calc R
C21 C 0.23420(11) -0.17265(17) 0.27502(10) 0.0567(5) Uani 1 1 d .
C22 C 0.26866(10) -0.12298(17) 0.34970(10) 0.0565(5) Uani 1 1 d .
C23 C 0.28791(12) -0.1912(2) 0.41150(11) 0.0741(6) Uani 1 1 d .
H23A H 0.2774 -0.2660 0.4064 0.089 Uiso 1 1 calc R
C24 C 0.32277(15) -0.1473(3) 0.48080(13) 0.0900(8) Uani 1 1 d .
H24A H 0.3355 -0.1928 0.5222 0.108 Uiso 1 1 calc R
C25 C 0.33855(13) -0.0372(3) 0.48850(13) 0.0880(8) Uani 1 1 d .
H25A H 0.3620 -0.0084 0.5351 0.106 Uiso 1 1 calc R
C26 C 0.32003(12) 0.0312(2) 0.42784(12) 0.0757(7) Uani 1 1 d .
H26A H 0.3310 0.1058 0.4333 0.091 Uiso 1 1 calc R
C27 C 0.28495(11) -0.01197(18) 0.35854(11) 0.0631(5) Uani 1 1 d .
H27A H 0.2722 0.0342 0.3175 0.076 Uiso 1 1 calc R
H2A H 0.2491(11) -0.1589(18) 0.0782(12) 0.076(7) Uiso 1 1 d .

loop_
_atom_site_aniso_label
_atom_site_aniso_U_11
_atom_site_aniso_U_22
_atom_site_aniso_U_33
_atom_site_aniso_U_23
_atom_site_aniso_U_13
_atom_site_aniso_U_12
O1 0.0669(9) 0.0816(10) 0.0456(7) 0.0042(7) 0.0307(6) 0.0097(7)
O2 0.0884(11) 0.1283(14) 0.0544(9) 0.0160(9) 0.0449(8) 0.0220(10)
O3 0.1123(13) 0.0931(12) 0.0586(10) 0.0050(8) 0.0435(9) 0.0270(10)
O4 0.1171(13) 0.0552(9) 0.0710(10) 0.0006(7) 0.0462(9) -0.0076(8)
N1 0.0796(12) 0.0692(11) 0.0460(9) 0.0028(8) 0.0223(8) 0.0096(9)
N2 0.0666(11) 0.0687(11) 0.0437(9) -0.0060(8) 0.0222(8) 0.0094(9)
C1 0.0592(12) 0.0599(12) 0.0405(10) -0.0060(9) 0.0242(9) -0.0081(10)
C2 0.0584(12) 0.0609(12) 0.0496(11) -0.0055(9) 0.0241(9) -0.0001(10)
C3 0.0622(12) 0.0529(11) 0.0457(10) -0.0060(9) 0.0202(9) -0.0072(10)
C4 0.0731(13) 0.0591(12) 0.0410(10) -0.0034(9) 0.0263(9) -0.0050(11)
C5 0.0671(13) 0.0581(12) 0.0470(10) -0.0066(9) 0.0289(9) -0.0023(10)
C6 0.0564(11) 0.0518(11) 0.0435(10) -0.0065(8) 0.0227(8) -0.0065(9)
C7 0.0560(12) 0.0546(11) 0.0457(10) -0.0080(9) 0.0220(9) -0.0074(9)
C8 0.0606(12) 0.0580(12) 0.0448(10) -0.0031(9) 0.0246(9) -0.0038(9)
C9 0.0676(13) 0.0758(14) 0.0454(11) 0.0028(10) 0.0265(10) 0.0015(11)
C10 0.0737(17) 0.0770(17) 0.0653(15) 0.0039(14) 0.0212(13) 0.0086(14)
C11 0.103(2) 0.093(2) 0.0502(14) 0.0072(14) 0.0263(14) 0.0148(19)
C12 0.0652(12) 0.0522(11) 0.0474(10) -0.0017(9) 0.0234(9) 0.0026(10)
C13 0.0723(14) 0.0505(12) 0.0559(12) -0.0040(9) 0.0297(10) -0.0004(10)
C14 0.0761(15) 0.0692(14) 0.0778(15) -0.0093(12) 0.0339(12) 0.0059(12)
C15 0.0672(13) 0.0540(12) 0.0499(11) -0.0042(9) 0.0282(10) 0.0029(10)
C16 0.0830(16) 0.0664(14) 0.0566(13) -0.0001(11) 0.0167(11) 0.0128(12)
C17 0.0858(17) 0.094(2) 0.0623(14) -0.0124(14) 0.0088(12) 0.0166(15)
C18 0.0824(17) 0.091(2) 0.0904(19) -0.0319(16) 0.0191(15) -0.0060(15)
C19 0.0972(18) 0.0672(16) 0.0933(19) -0.0129(14) 0.0351(15) -0.0164(14)
C20 0.0805(15) 0.0632(14) 0.0614(13) 0.0002(11) 0.0281(11) -0.0052(12)
C21 0.0721(13) 0.0543(13) 0.0530(11) 0.0015(9) 0.0334(10) -0.0027(10)
C22 0.0707(13) 0.0598(13) 0.0462(11) 0.0064(9) 0.0293(9) 0.0122(10)
C23 0.1026(17) 0.0694(15) 0.0587(13) 0.0115(11) 0.0382(12) 0.0231(13)
C24 0.115(2) 0.109(2) 0.0497(14) 0.0165(14) 0.0320(13) 0.0425(17)
C25 0.0922(18) 0.117(2) 0.0524(14) -0.0101(15) 0.0206(12) 0.0257(16)
C26 0.0832(16) 0.0846(17) 0.0635(14) -0.0151(13) 0.0300(12) 0.0008(13)
C27 0.0758(14) 0.0664(14) 0.0521(12) -0.0011(10) 0.0279(10) 0.0058(11)

loop_
_atom_type_symbol
_atom_type_description
_atom_type_scat_dispersion_real
_atom_type_scat_dispersion_imag
_atom_type_scat_source
C C 0.0033 0.0016 'International Tables Vol C Tables 4.2.6.8 and 6.1.1.4'
H H 0.0000 0.0000 'International Tables Vol C Tables 4.2.6.8 and 6.1.1.4'
N N 0.0061 0.0033 'International Tables Vol C Tables 4.2.6.8 and 6.1.1.4'
O O 0.0106 0.0060 'International Tables Vol C Tables 4.2.6.8 and 6.1.1.4'

loop_
_geom_angle_atom_site_label_1
_geom_angle_atom_site_label_2
_geom_angle_atom_site_label_3
_geom_angle
C1 O1 C9 121.06(15)
C3 N1 C10 120.80(17)
C3 N1 C11 120.7(2)
C10 N1 C11 118.3(2)
C7 N2 C12 130.20(16)
C7 N2 H2A 116.9(14)
C12 N2 H2A 112.0(14)
C2 C1 O1 115.28(16)
C2 C1 C6 123.66(16)
O1 C1 C6 121.05(17)
C1 C2 C3 120.51(18)
C1 C2 H2B 119.7
C3 C2 H2B 119.7
N1 C3 C2 121.43(18)
N1 C3 C4 121.62(16)
C2 C3 C4 116.95(18)
C5 C4 C3 121.12(17)
C5 C4 H4A 119.4
C3 C4 H4A 119.4
C4 C5 C6 122.57(18)
C4 C5 H5A 118.7
C6 C5 H5A 118.7
C1 C6 C5 115.02(17)
C1 C6 C7 119.49(16)
C5 C6 C7 125.48(17)
N2 C7 C8 125.60(18)
N2 C7 C6 116.26(16)
C8 C7 C6 118.14(17)
C7 C8 C9 120.71(18)
C7 C8 C21 125.01(17)
C9 C8 C21 113.77(15)
O2 C9 O1 114.83(18)
O2 C9 C8 125.67(19)
O1 C9 C8 119.43(16)
N1 C10 H10A 112.3(14)
N1 C10 H10B 112.0(14)
H10A C10 H10B 109(2)
N1 C10 H10C 110.3(14)
H10A C10 H10C 106(2)
H10B C10 H10C 107(2)
N1 C11 H11A 109.7(16)
N1 C11 H11B 109.5(16)
H11A C11 H11B 107(2)
N1 C11 H11C 110.4(16)
H11A C11 H11C 107(2)
H11B C11 H11C 113(2)
N2 C12 C15 113.19(15)
N2 C12 C13 107.19(15)
C15 C12 C13 109.47(15)
N2 C12 H12A 109.0
C15 C12 H12A 109.0
C13 C12 H12A 109.0
O3 C13 C14 122.56(18)
O3 C13 C12 120.41(18)
C14 C13 C12 117.03(17)
C13 C14 H14A 109.5
C13 C14 H14B 109.5
H14A C14 H14B 109.5
C13 C14 H14C 109.5
H14A C14 H14C 109.5
H14B C14 H14C 109.5
C20 C15 C16 118.61(19)
C20 C15 C12 121.28(18)
C16 C15 C12 120.07(18)
C15 C16 C17 119.8(2)
C15 C16 H16A 120.1
C17 C16 H16A 120.1
C18 C17 C16 120.7(2)
C18 C17 H17A 119.6
C16 C17 H17A 119.6
C17 C18 C19 120.0(2)
C17 C18 H18A 120.0
C19 C18 H18A 120.0
C20 C19 C18 120.1(2)
C20 C19 H19A 119.9
C18 C19 H19A 119.9
C19 C20 C15 120.8(2)
C19 C20 H20A 119.6
C15 C20 H20A 119.6
O4 C21 C8 120.62(18)
O4 C21 C22 120.59(18)
C8 C21 C22 118.78(17)
C27 C22 C23 119.14(19)
C27 C22 C21 121.73(17)
C23 C22 C21 119.05(19)
C24 C23 C22 119.8(2)
C24 C23 H23A 120.1
C22 C23 H23A 120.1
C25 C24 C23 120.2(2)
C25 C24 H24A 119.9
C23 C24 H24A 119.9
C24 C25 C26 120.6(2)
C24 C25 H25A 119.7
C26 C25 H25A 119.7
C25 C26 C27 119.5(2)
C25 C26 H26A 120.3
C27 C26 H26A 120.3
C26 C27 C22 120.8(2)
C26 C27 H27A 119.6
C22 C27 H27A 119.6

loop_
_geom_bond_atom_site_label_1
_geom_bond_atom_site_label_2
_geom_bond_distance
O1 C1 1.378(2)
O1 C9 1.381(2)
O2 C9 1.218(2)
O3 C13 1.207(2)
O4 C21 1.228(2)
N1 C3 1.368(2)
N1 C10 1.443(3)
N1 C11 1.454(3)
N2 C7 1.352(2)
N2 C12 1.447(2)
N2 H2A 0.87(2)
C1 C2 1.373(3)
C1 C6 1.392(3)
C2 C3 1.399(2)
C2 H2B 0.9300
C3 C4 1.410(3)
C4 C5 1.368(3)
C4 H4A 0.9300
C5 C6 1.409(2)
C5 H5A 0.9300
C6 C7 1.454(3)
C7 C8 1.390(2)
C8 C9 1.430(3)
C8 C21 1.498(3)
C10 H10A 1.00(3)
C10 H10B 0.99(2)
C10 H10C 0.97(3)
C11 H11A 0.94(3)
C11 H11B 0.95(3)
C11 H11C 1.00(3)
C12 C15 1.519(3)
C12 C13 1.532(3)
C12 H12A 0.9800
C13 C14 1.486(3)
C14 H14A 0.9600
C14 H14B 0.9600
C14 H14C 0.9600
C15 C20 1.383(3)
C15 C16 1.388(3)
C16 C17 1.389(3)
C16 H16A 0.9300
C17 C18 1.354(4)
C17 H17A 0.9300
C18 C19 1.374(3)
C18 H18A 0.9300
C19 C20 1.372(3)
C19 H19A 0.9300
C20 H20A 0.9300
C21 C22 1.496(3)
C22 C27 1.384(3)
C22 C23 1.391(3)
C23 C24 1.388(3)
C23 H23A 0.9300
C24 C25 1.371(4)
C24 H24A 0.9300
C25 C26 1.376(3)
C25 H25A 0.9300
C26 C27 1.385(3)
C26 H26A 0.9300
C27 H27A 0.9300
